data_4023951
loop_
_publ_author_name
'Zi-Bo Li'
'Jing Lin'
'Michal Sabat'
'Marilise Hyacinth'
'Lin Pu'

_publ_section_title
;
 Enantioselective Fluorescent Recognition of Chiral Acids
 by Cyclohexane-1,2-diamine-Based Bisbinaphthyl Molecules
;
_journal_name_full 'Journal of Organic Chemistry'
_journal_page_first 4905
_journal_page_last 4916
_journal_paper_doi 10.1021/jo0704715
_journal_volume 72
_journal_year 2007
_chemical_formula_sum 'C65 H76 N4 O8'
_chemical_formula_weight 1041.30
_chemical_name_systematic
; 
 ? 
;
_space_group_IT_number 20
_symmetry_cell_setting orthorhombic
_symmetry_space_group_name_Hall 'C 2c 2'
_symmetry_space_group_name_H-M 'C 2 2 21'
_atom_sites_solution_hydrogens difmap
_atom_sites_solution_primary direct
_atom_sites_solution_secondary difmap
_audit_creation_method SHELXL-97
_cell_angle_alpha 90.00
_cell_angle_beta 90.00
_cell_angle_gamma 90.00
_cell_formula_units_Z 4
_cell_length_a 11.975(3)
_cell_length_b 20.307(4)
_cell_length_c 23.856(5)
_cell_measurement_reflns_used 9039
_cell_measurement_temperature 98(2)
_cell_measurement_theta_max 31.181
_cell_measurement_theta_min 3.561
_cell_volume 5801(2)
_computing_cell_refinement 'Bruker SMART'
_computing_data_collection 'Bruker SMART'
_computing_data_reduction 'Bruker SAINT'
_computing_molecular_graphics 'Bruker SHELXTL'
_computing_publication_material 'Bruker SHELXTL'
_computing_structure_refinement 'SHELXL-97 (Sheldrick, 1997)'
_computing_structure_solution 'SHELXS-97 (Sheldrick, 1990)'
_diffrn_ambient_temperature 98(2)
_diffrn_measured_fraction_theta_full 0.964
_diffrn_measured_fraction_theta_max 0.964
_diffrn_measurement_device_type 'Bruker SMART APEX CCD area detector'
_diffrn_measurement_method 'phi and omega scans'
_diffrn_radiation_monochromator graphite
_diffrn_radiation_source 'fine-focus sealed tube'
_diffrn_radiation_type MoK\a
_diffrn_radiation_wavelength 0.71073
_diffrn_reflns_av_R_equivalents 0.0586
_diffrn_reflns_av_sigmaI/netI 0.0645
_diffrn_reflns_limit_h_max 17
_diffrn_reflns_limit_h_min -17
_diffrn_reflns_limit_k_max 29
_diffrn_reflns_limit_k_min -29
_diffrn_reflns_limit_l_max 35
_diffrn_reflns_limit_l_min -34
_diffrn_reflns_number 31583
_diffrn_reflns_theta_full 31.60
_diffrn_reflns_theta_max 31.60
_diffrn_reflns_theta_min 3.56
_exptl_absorpt_coefficient_mu 0.078
_exptl_absorpt_correction_T_max 0.801822
_exptl_absorpt_correction_T_min 0.606632
_exptl_absorpt_correction_type empirical
_exptl_absorpt_process_details 'Bruker SADABS'
_exptl_crystal_colour colorless
_exptl_crystal_density_diffrn 1.192
_exptl_crystal_density_meas ?
_exptl_crystal_density_method .
_exptl_crystal_description block
_exptl_crystal_F_000 2232
_exptl_crystal_size_max 0.31
_exptl_crystal_size_mid 0.17
_exptl_crystal_size_min 0.13
_refine_diff_density_max 0.276
_refine_diff_density_min -0.174
_refine_diff_density_rms 0.042
_refine_ls_extinction_coef none
_refine_ls_extinction_method none
_refine_ls_goodness_of_fit_ref 0.982
_refine_ls_hydrogen_treatment refined
_refine_ls_matrix_type full
_refine_ls_number_parameters 501
_refine_ls_number_reflns 9224
_refine_ls_number_restraints 0
_refine_ls_restrained_S_all 0.982
_refine_ls_R_factor_all 0.0762
_refine_ls_R_factor_gt 0.0522
_refine_ls_shift/su_max 0.001
_refine_ls_shift/su_mean 0.000
_refine_ls_structure_factor_coef Fsqd
_refine_ls_weighting_details 'calc w=1/[\s^2^(Fo^2^)+(0.0502P)^2^+0.0000P] where P=(Fo^2^+2Fc^2^)/3'
_refine_ls_weighting_scheme calc
_refine_ls_wR_factor_gt 0.0991
_refine_ls_wR_factor_ref 0.1069
_reflns_number_gt 6862
_reflns_number_total 9224
_reflns_threshold_expression >2sigma(I)
_cod_data_source_file jo0704715si20070318_034923.cif
_cod_data_source_block c65h76n4o8
_cod_depositor_comments
;
The following automatic conversions were performed:
'_symmetry_cell_setting' value 'Orthorhombic' changed to 'orthorhombic'
according to '/home/saulius/struct/CIF-dictionaries/cif_core.dic'
dictionary named 'cif_core.dic' version 2.4.1 from 2010-06-29.

Automatic conversion script
Id: cif_fix_enum 1527 2010-12-29 10:47:43Z saulius 
;
_cod_database_code 4023951

loop_
_symmetry_equiv_pos_as_xyz
'x, y, z'
'-x, -y, z+1/2'
'-x, y, -z+1/2'
'x, -y, -z'
'x+1/2, y+1/2, z'
'-x+1/2, -y+1/2, z+1/2'
'-x+1/2, y+1/2, -z+1/2'
'x+1/2, -y+1/2, -z'

loop_
_atom_site_label
_atom_site_type_symbol
_atom_site_fract_x
_atom_site_fract_y
_atom_site_fract_z
_atom_site_U_iso_or_equiv
_atom_site_adp_type
_atom_site_occupancy
_atom_site_symmetry_multiplicity
_atom_site_calc_flag
_atom_site_refinement_flags
_atom_site_disorder_assembly
_atom_site_disorder_group
H26B H -0.3785(16) 0.6564(9) 0.7764(8) 0.035(5) Uiso 1 1 d . . .
O1 O 0.10358(10) 0.64758(6) 0.77744(5) 0.0293(3) Uani 1 1 d . . .
O2 O 0.03061(11) 0.59264(5) 0.91833(5) 0.0259(2) Uani 1 1 d . . .
O3 O -0.04761(15) 0.45437(9) 0.91676(9) 0.0754(6) Uani 1 1 d . . .
O4 O 1.0000 0.90426(10) 0.7500 0.0810(9) Uani 1 2 d S . .
O5 O 0.7891(2) 0.5000 1.0000 0.0458(5) Uani 1 2 d S . .
N1 N -0.18193(12) 0.63952(7) 0.94040(6) 0.0235(3) Uani 1 1 d . . .
N2 N -0.18627(12) 0.60777(7) 0.82300(6) 0.0256(3) Uani 1 1 d . . .
C1 C -0.01115(13) 0.70351(7) 0.94852(6) 0.0218(3) Uani 1 1 d . . .
C2 C 0.05695(13) 0.65817(7) 0.91784(6) 0.0211(3) Uani 1 1 d . . .
C3 C 0.14973(12) 0.67843(7) 0.88808(6) 0.0208(3) Uani 1 1 d . . .
C4 C 0.26798(14) 0.77164(8) 0.85511(7) 0.0275(3) Uani 1 1 d . . .
C5 C 0.29212(15) 0.83745(9) 0.85386(8) 0.0336(4) Uani 1 1 d . . .
C6 C 0.22579(15) 0.88272(9) 0.88413(8) 0.0343(4) Uani 1 1 d . . .
C7 C 0.13715(15) 0.86074(8) 0.91492(8) 0.0309(4) Uani 1 1 d . . .
C8 C 0.01552(14) 0.76905(8) 0.94726(7) 0.0238(3) Uani 1 1 d . . .
C9 C 0.17668(13) 0.74688(8) 0.88666(7) 0.0227(3) Uani 1 1 d . . .
C10 C 0.10965(13) 0.79304(8) 0.91671(7) 0.0237(3) Uani 1 1 d . . .
C11 C 0.25196(13) 0.56704(7) 0.76979(6) 0.0235(3) Uani 1 1 d . . .
C12 C 0.19121(13) 0.61520(8) 0.80114(6) 0.0220(3) Uani 1 1 d . . .
C13 C 0.21741(12) 0.62887(7) 0.85630(6) 0.0203(3) Uani 1 1 d . . .
C14 C 0.34068(14) 0.60784(8) 0.93861(7) 0.0263(3) Uani 1 1 d . . .
C15 C 0.43109(16) 0.57620(9) 0.96168(8) 0.0310(4) Uani 1 1 d . . .
C16 C 0.49515(15) 0.53131(7) 0.92994(8) 0.0288(4) Uani 1 1 d . . .
C17 C 0.46582(14) 0.51770(8) 0.87595(7) 0.0268(3) Uani 1 1 d . . .
C18 C 0.34069(14) 0.53581(8) 0.79440(7) 0.0244(3) Uani 1 1 d . . .
C19 C 0.37235(13) 0.54911(7) 0.85052(7) 0.0213(3) Uani 1 1 d . . .
C20 C 0.30914(13) 0.59554(7) 0.88213(7) 0.0208(3) Uani 1 1 d . . .
C21 C -0.11183(14) 0.67768(8) 0.97981(7) 0.0245(3) Uani 1 1 d . . .
C22 C -0.24384(13) 0.68070(8) 0.89998(6) 0.0229(3) Uani 1 1 d . . .
C23 C -0.34216(16) 0.71753(9) 0.92693(8) 0.0310(4) Uani 1 1 d . . .
C24 C -0.40586(16) 0.75989(10) 0.88463(8) 0.0351(4) Uani 1 1 d . . .
C25 C -0.44627(15) 0.71784(10) 0.83580(8) 0.0324(4) Uani 1 1 d . . .
C26 C -0.34894(14) 0.68141(10) 0.80829(7) 0.0293(4) Uani 1 1 d . . .
C27 C -0.28363(13) 0.63917(8) 0.85022(7) 0.0234(3) Uani 1 1 d . . .
C28 C -0.21393(16) 0.54932(9) 0.78865(7) 0.0282(4) Uani 1 1 d . . .
C29 C 0.04924(19) 0.44785(9) 0.90229(9) 0.0452(5) Uani 1 1 d . . .
C30 C 0.1421(3) 0.43781(14) 0.94264(12) 0.0611(7) Uani 1 1 d . . .
C31 C 0.0795(2) 0.45043(14) 0.84183(11) 0.0488(6) Uani 1 1 d . . .
C32 C 0.9280(3) 0.80580(16) 0.78812(13) 0.0599(7) Uani 1 1 d . . .
C33 C 1.0000 0.84537(13) 0.7500 0.0394(6) Uani 1 2 d S . .
H4 H 0.3120(16) 0.7409(9) 0.8335(8) 0.027(5) Uiso 1 1 d . . .
H5 H 0.3541(15) 0.8525(9) 0.8317(8) 0.029(5) Uiso 1 1 d . . .
H6 H 0.2476(18) 0.9301(11) 0.8818(9) 0.042(6) Uiso 1 1 d . . .
H7 H 0.0947(15) 0.8912(9) 0.9364(7) 0.024(4) Uiso 1 1 d . . .
H8 H -0.0290(14) 0.8004(8) 0.9662(6) 0.018(4) Uiso 1 1 d . . .
H14 H 0.3001(17) 0.6384(10) 0.9602(9) 0.038(5) Uiso 1 1 d . . .
H15 H 0.4523(16) 0.5843(9) 0.9993(8) 0.033(5) Uiso 1 1 d . . .
H16 H 0.5582(16) 0.5082(9) 0.9493(8) 0.035(5) Uiso 1 1 d . . .
H17 H 0.5063(16) 0.4867(9) 0.8539(7) 0.029(5) Uiso 1 1 d . . .
H18 H 0.3844(15) 0.5022(9) 0.7748(7) 0.027(5) Uiso 1 1 d . . .
H22 H -0.1929(15) 0.7148(8) 0.8846(7) 0.020(4) Uiso 1 1 d . . .
H27 H -0.3350(15) 0.6054(8) 0.8648(7) 0.023(4) Uiso 1 1 d . . .
H28A H -0.1466(17) 0.5214(10) 0.7866(8) 0.037(5) Uiso 1 1 d . . .
H30A H 0.127(3) 0.4311(15) 0.9798(14) 0.090(10) Uiso 1 1 d . . .
H32A H 0.976(4) 0.777(2) 0.8090(18) 0.159(18) Uiso 1 1 d . . .
H21B H -0.0919(15) 0.6477(9) 1.0117(8) 0.031(5) Uiso 1 1 d . . .
H24B H -0.3563(18) 0.7974(10) 0.8699(8) 0.042(6) Uiso 1 1 d . . .
H30B H 0.188(3) 0.3981(18) 0.9315(14) 0.106(11) Uiso 1 1 d . . .
H32B H 0.887(3) 0.8343(16) 0.8101(14) 0.091(11) Uiso 1 1 d . . .
H30C H 0.201(2) 0.4762(13) 0.9404(11) 0.072(8) Uiso 1 1 d . . .
H32C H 0.875(3) 0.7815(14) 0.7659(12) 0.083(9) Uiso 1 1 d . . .
H2NA H -0.1426(15) 0.5948(8) 0.8503(7) 0.019(4) Uiso 1 1 d . . .
H1NB H -0.2282(16) 0.6164(9) 0.9610(8) 0.029(5) Uiso 1 1 d . . .
H1O H 0.110(2) 0.6432(13) 0.7388(13) 0.073(8) Uiso 1 1 d . . .
H2O H -0.038(2) 0.5901(12) 0.9291(10) 0.052(7) Uiso 1 1 d . . .
H5O H 0.839(2) 0.4840(13) 0.9757(10) 0.070(8) Uiso 1 1 d . . .
H23A H -0.3212(19) 0.7433(11) 0.9583(9) 0.045(6) Uiso 1 1 d . . .
H24A H -0.4710(16) 0.7828(9) 0.9039(7) 0.031(5) Uiso 1 1 d . . .
H25A H -0.4816(16) 0.7460(9) 0.8069(8) 0.033(5) Uiso 1 1 d . . .
H26A H -0.2985(17) 0.7168(10) 0.7916(8) 0.035(5) Uiso 1 1 d . . .
H31A H 0.017(3) 0.4455(16) 0.8185(15) 0.111(12) Uiso 1 1 d . . .
H21A H -0.1529(15) 0.7166(8) 0.9983(7) 0.024(4) Uiso 1 1 d . . .
H23B H -0.3958(16) 0.6843(10) 0.9423(7) 0.029(5) Uiso 1 1 d . . .
H25B H -0.499(2) 0.6856(10) 0.8514(9) 0.047(6) Uiso 1 1 d . . .
H28B H -0.2709(16) 0.5235(9) 0.8074(8) 0.033(5) Uiso 1 1 d . . .
H31B H 0.108(3) 0.4889(17) 0.8336(13) 0.092(10) Uiso 1 1 d . . .
H31C H 0.118(3) 0.4161(18) 0.8289(14) 0.105(12) Uiso 1 1 d . . .

loop_
_atom_site_aniso_label
_atom_site_aniso_U_11
_atom_site_aniso_U_22
_atom_site_aniso_U_33
_atom_site_aniso_U_23
_atom_site_aniso_U_13
_atom_site_aniso_U_12
O1 0.0245(6) 0.0396(7) 0.0236(6) 0.0002(5) -0.0051(5) 0.0090(5)
O2 0.0288(6) 0.0182(5) 0.0307(6) 0.0003(5) 0.0053(5) 0.0005(5)
O3 0.0558(10) 0.0569(10) 0.1137(15) -0.0334(10) 0.0405(11) -0.0308(9)
O4 0.0826(18) 0.0251(11) 0.135(2) 0.000 0.0527(17) 0.000
O5 0.0585(14) 0.0389(12) 0.0401(12) 0.0055(9) 0.000 0.000
N1 0.0270(7) 0.0244(7) 0.0191(6) 0.0037(5) 0.0027(5) -0.0024(6)
N2 0.0237(7) 0.0331(8) 0.0201(7) -0.0023(5) -0.0010(6) 0.0039(6)
C1 0.0228(8) 0.0258(8) 0.0168(7) -0.0004(6) -0.0020(6) 0.0021(6)
C2 0.0230(7) 0.0203(7) 0.0200(7) -0.0001(6) -0.0034(6) 0.0034(6)
C3 0.0220(7) 0.0207(7) 0.0196(7) 0.0007(6) -0.0043(6) 0.0041(6)
C4 0.0231(8) 0.0271(8) 0.0324(9) -0.0003(7) 0.0015(7) 0.0013(7)
C5 0.0279(9) 0.0319(9) 0.0409(10) 0.0039(8) 0.0033(8) -0.0044(8)
C6 0.0343(9) 0.0212(8) 0.0473(11) 0.0014(8) -0.0003(8) -0.0025(7)
C7 0.0334(9) 0.0219(8) 0.0373(9) -0.0028(7) -0.0004(8) 0.0049(7)
C8 0.0253(8) 0.0234(8) 0.0228(8) -0.0045(6) -0.0012(6) 0.0055(6)
C9 0.0207(7) 0.0231(8) 0.0244(8) 0.0002(6) -0.0044(6) 0.0033(6)
C10 0.0241(8) 0.0231(8) 0.0239(8) -0.0006(6) -0.0039(6) 0.0021(6)
C11 0.0269(8) 0.0215(7) 0.0221(8) 0.0013(6) 0.0026(7) -0.0030(6)
C12 0.0203(7) 0.0222(7) 0.0234(7) 0.0022(6) -0.0004(6) 0.0010(6)
C13 0.0192(7) 0.0179(7) 0.0237(7) -0.0003(6) 0.0003(6) 0.0007(6)
C14 0.0303(9) 0.0201(8) 0.0285(8) -0.0022(6) -0.0053(7) 0.0034(7)
C15 0.0367(10) 0.0247(8) 0.0315(9) -0.0019(7) -0.0146(8) 0.0017(7)
C16 0.0261(8) 0.0204(8) 0.0401(10) 0.0068(7) -0.0084(7) 0.0019(7)
C17 0.0242(8) 0.0193(8) 0.0370(9) 0.0041(7) 0.0029(7) 0.0030(6)
C18 0.0271(8) 0.0194(7) 0.0266(8) -0.0020(6) 0.0055(7) 0.0013(6)
C19 0.0194(7) 0.0169(7) 0.0277(8) 0.0030(6) 0.0011(6) 0.0007(6)
C20 0.0199(7) 0.0166(7) 0.0259(7) 0.0007(6) -0.0002(6) -0.0003(6)
C21 0.0265(8) 0.0265(8) 0.0206(7) 0.0003(6) 0.0024(6) 0.0009(7)
C22 0.0227(7) 0.0254(8) 0.0205(7) 0.0025(6) 0.0033(6) -0.0015(6)
C23 0.0318(9) 0.0334(9) 0.0279(9) -0.0033(7) 0.0026(7) 0.0055(8)
C24 0.0321(9) 0.0353(10) 0.0379(10) -0.0057(8) 0.0006(8) 0.0091(8)
C25 0.0235(8) 0.0397(10) 0.0342(10) 0.0007(8) 0.0004(7) 0.0068(8)
C26 0.0246(8) 0.0371(10) 0.0261(8) -0.0030(7) -0.0011(7) 0.0037(7)
C27 0.0207(7) 0.0265(8) 0.0230(8) -0.0007(6) 0.0039(6) -0.0011(6)
C28 0.0323(9) 0.0282(9) 0.0243(8) -0.0003(7) 0.0008(7) 0.0041(8)
C29 0.0522(13) 0.0232(9) 0.0601(13) -0.0083(9) 0.0177(11) -0.0170(9)
C30 0.089(2) 0.0464(14) 0.0478(14) -0.0039(11) -0.0036(14) -0.0173(14)
C31 0.0553(15) 0.0384(13) 0.0526(14) 0.0113(11) 0.0022(12) -0.0051(11)
C32 0.0628(17) 0.0571(16) 0.0599(16) 0.0030(14) 0.0092(14) -0.0205(14)
C33 0.0363(14) 0.0300(13) 0.0519(16) 0.000 0.0052(12) 0.000

loop_
_atom_type_symbol
_atom_type_description
_atom_type_scat_dispersion_real
_atom_type_scat_dispersion_imag
_atom_type_scat_source
C C 0.0033 0.0016 'International Tables Vol C Tables 4.2.6.8 and 6.1.1.4'
H H 0.0000 0.0000 'International Tables Vol C Tables 4.2.6.8 and 6.1.1.4'
N N 0.0061 0.0033 'International Tables Vol C Tables 4.2.6.8 and 6.1.1.4'
O O 0.0106 0.0060 'International Tables Vol C Tables 4.2.6.8 and 6.1.1.4'

loop_
_geom_angle_atom_site_label_1
_geom_angle_atom_site_label_2
_geom_angle_atom_site_label_3
_geom_angle
_geom_angle_site_symmetry_1
_geom_angle_site_symmetry_3
_geom_angle_publ_flag
C22 N1 C21 113.78(13) . . ?
C27 N2 C28 114.37(14) . . ?
C8 C1 C2 118.77(14) . . ?
C8 C1 C21 122.28(14) . . ?
C2 C1 C21 118.93(13) . . ?
O2 C2 C3 118.67(13) . . ?
O2 C2 C1 119.35(13) . . ?
C3 C2 C1 121.98(14) . . ?
C2 C3 C9 118.95(14) . . ?
C2 C3 C13 119.68(14) . . ?
C9 C3 C13 121.33(13) . . ?
C5 C4 C9 121.35(16) . . ?
C4 C5 C6 120.39(17) . . ?
C7 C6 C5 119.93(16) . . ?
C6 C7 C10 120.99(16) . . ?
C1 C8 C10 121.80(15) . . ?
C4 C9 C10 117.83(14) . . ?
C4 C9 C3 122.11(14) . . ?
C10 C9 C3 120.04(14) . . ?
C7 C10 C9 119.50(15) . . ?
C7 C10 C8 122.06(15) . . ?
C9 C10 C8 118.43(14) . . ?
C18 C11 C12 119.17(14) . . ?
C18 C11 C28 121.28(15) . 3_556 ?
C12 C11 C28 119.49(14) . 3_556 ?
O1 C12 C13 118.28(14) . . ?
O1 C12 C11 120.36(14) . . ?
C13 C12 C11 121.34(14) . . ?
C12 C13 C20 119.34(14) . . ?
C12 C13 C3 119.62(13) . . ?
C20 C13 C3 121.04(13) . . ?
C15 C14 C20 120.45(16) . . ?
C14 C15 C16 121.02(17) . . ?
C17 C16 C15 119.85(16) . . ?
C16 C17 C19 120.93(16) . . ?
C11 C18 C19 121.60(14) . . ?
C18 C19 C17 121.82(15) . . ?
C18 C19 C20 118.94(14) . . ?
C17 C19 C20 119.25(14) . . ?
C14 C20 C19 118.47(14) . . ?
C14 C20 C13 121.96(14) . . ?
C19 C20 C13 119.56(13) . . ?
N1 C21 C1 108.69(13) . . ?
N1 C22 C27 110.52(13) . . ?
N1 C22 C23 112.79(13) . . ?
C27 C22 C23 110.73(14) . . ?
C24 C23 C22 112.34(14) . . ?
C25 C24 C23 110.34(16) . . ?
C24 C25 C26 110.94(15) . . ?
C25 C26 C27 112.33(15) . . ?
N2 C27 C22 109.42(13) . . ?
N2 C27 C26 110.91(13) . . ?
C22 C27 C26 110.88(14) . . ?
N2 C28 C11 112.80(14) . 3_556 ?
O3 C29 C30 123.0(2) . . ?
O3 C29 C31 120.2(2) . . ?
C30 C29 C31 116.8(2) . . ?
O4 C33 C32 122.67(16) . . ?
O4 C33 C32 122.67(16) . 3_756 ?
C32 C33 C32 114.7(3) . 3_756 ?

loop_
_geom_bond_atom_site_label_1
_geom_bond_atom_site_label_2
_geom_bond_distance
_geom_bond_site_symmetry_2
_geom_bond_publ_flag
O1 C12 1.3613(19) . ?
O2 C2 1.3677(18) . ?
O3 C29 1.217(3) . ?
O4 C33 1.196(3) . ?
N1 C22 1.476(2) . ?
N1 C21 1.479(2) . ?
N2 C27 1.479(2) . ?
N2 C28 1.480(2) . ?
C1 C8 1.369(2) . ?
C1 C2 1.431(2) . ?
C1 C21 1.512(2) . ?
C2 C3 1.381(2) . ?
C3 C9 1.427(2) . ?
C3 C13 1.498(2) . ?
C4 C5 1.368(2) . ?
C4 C9 1.419(2) . ?
C5 C6 1.413(3) . ?
C6 C7 1.366(3) . ?
C7 C10 1.414(2) . ?
C8 C10 1.428(2) . ?
C9 C10 1.427(2) . ?
C11 C18 1.370(2) . ?
C11 C12 1.430(2) . ?
C11 C28 1.510(2) 3_556 ?
C12 C13 1.381(2) . ?
C13 C20 1.430(2) . ?
C14 C15 1.374(2) . ?
C14 C20 1.422(2) . ?
C15 C16 1.412(3) . ?
C16 C17 1.363(2) . ?
C17 C19 1.424(2) . ?
C18 C19 1.417(2) . ?
C19 C20 1.425(2) . ?
C22 C27 1.532(2) . ?
C22 C23 1.536(2) . ?
C23 C24 1.530(3) . ?
C24 C25 1.523(3) . ?
C25 C26 1.528(2) . ?
C26 C27 1.532(2) . ?
C28 C11 1.510(2) 3_556 ?
C29 C30 1.485(4) . ?
C29 C31 1.488(3) . ?
C32 C33 1.489(3) . ?
C33 C32 1.489(3) 3_756 ?
